data_2235015
loop_
_publ_author_name
'Qu, Peng'
'Wu, Zhi-Yong'
'Zhu, Wei-Ming'

_publ_section_title
;
 Redetermined structure of oxaline: absolute configuration using Cu
 <i>K</i>\a radiation
;
_journal_coeditor_code HB6738
_journal_issue 6
_journal_name_full 'Acta Crystallographica Section E'
_journal_page_first o1626
_journal_paper_doi 10.1107/S1600536812019423
_journal_volume 68
_journal_year 2012
_chemical_formula_iupac 'C24 H25 N5 O4'
_chemical_formula_moiety 'C24 H25 N5 O4'
_chemical_formula_sum 'C24 H25 N5 O4'
_chemical_formula_weight 447.49
_chemical_name_systematic oxaline
_space_group_IT_number 19
_symmetry_cell_setting orthorhombic
_symmetry_space_group_name_Hall 'P 2ac 2ab'
_symmetry_space_group_name_H-M 'P 21 21 21'
_atom_sites_solution_hydrogens geom
_atom_sites_solution_primary direct
_atom_sites_solution_secondary difmap
_audit_creation_method SHELXL-97
_cell_angle_alpha 90.00
_cell_angle_beta 90.00
_cell_angle_gamma 90.00
_cell_formula_units_Z 4
_cell_length_a 10.7897(2)
_cell_length_b 13.2457(3)
_cell_length_c 15.6436(4)
_cell_measurement_reflns_used 9936
_cell_measurement_temperature 100(2)
_cell_measurement_theta_max 68.99
_cell_measurement_theta_min 2.82
_cell_volume 2235.74(9)
_computing_cell_refinement 'SAINT (Bruker, 2004)'
_computing_data_collection 'APEX2 (Bruker, 2004)'
_computing_data_reduction 'SAINT (Bruker, 2004)'
_computing_molecular_graphics 'XP in SHELXTL (Sheldrick, 2008)'
_computing_publication_material 'WinGX (Farrugia, 1999)'
_computing_structure_refinement 'SHELXL97 (Sheldrick, 2008)'
_computing_structure_solution 'SHELXS97 (Sheldrick, 2008)'
_diffrn_ambient_temperature 100(2)
_diffrn_measured_fraction_theta_full 0.962
_diffrn_measured_fraction_theta_max 0.962
_diffrn_measurement_device_type 'Bruker APEXII CCD'
_diffrn_measurement_method '\f and \w scans'
_diffrn_radiation_monochromator graphite
_diffrn_radiation_source 'fine-focus sealed tube'
_diffrn_radiation_type CuK\a
_diffrn_radiation_wavelength 1.54178
_diffrn_reflns_av_R_equivalents 0.0335
_diffrn_reflns_av_sigmaI/netI 0.0258
_diffrn_reflns_limit_h_max 12
_diffrn_reflns_limit_h_min -13
_diffrn_reflns_limit_k_max 15
_diffrn_reflns_limit_k_min -15
_diffrn_reflns_limit_l_max 18
_diffrn_reflns_limit_l_min -16
_diffrn_reflns_number 11202
_diffrn_reflns_theta_full 69.44
_diffrn_reflns_theta_max 69.44
_diffrn_reflns_theta_min 4.37
_diffrn_standards_decay_% 0
_diffrn_standards_interval_time 0
_diffrn_standards_number 0
_exptl_absorpt_coefficient_mu 0.761
_exptl_absorpt_correction_T_max 0.9142
_exptl_absorpt_correction_T_min 0.6580
_exptl_absorpt_correction_type multi-scan
_exptl_absorpt_process_details '(SADABS; Sheldrick, 2003)'
_exptl_crystal_colour colourless
_exptl_crystal_density_diffrn 1.329
_exptl_crystal_density_method 'not measured'
_exptl_crystal_description block
_exptl_crystal_F_000 944
_exptl_crystal_size_max 0.60
_exptl_crystal_size_mid 0.20
_exptl_crystal_size_min 0.12
_refine_diff_density_max 0.635
_refine_diff_density_min -0.263
_refine_ls_abs_structure_details 'Flack (1983), 1403 Friedel pairs'
_refine_ls_abs_structure_Flack -0.05(18)
_refine_ls_extinction_method none
_refine_ls_goodness_of_fit_ref 1.078
_refine_ls_hydrogen_treatment mixed
_refine_ls_matrix_type full
_refine_ls_number_parameters 379
_refine_ls_number_reflns 3786
_refine_ls_number_restraints 0
_refine_ls_restrained_S_all 1.078
_refine_ls_R_factor_all 0.0351
_refine_ls_R_factor_gt 0.0349
_refine_ls_shift/su_max 0.000
_refine_ls_shift/su_mean 0.000
_refine_ls_structure_factor_coef Fsqd
_refine_ls_weighting_details 'calc w=1/[\s^2^(Fo^2^)+(0.0539P)^2^+0.6080P] where P=(Fo^2^+2Fc^2^)/3'
_refine_ls_weighting_scheme calc
_refine_ls_wR_factor_gt 0.0892
_refine_ls_wR_factor_ref 0.0894
_reflns_number_gt 3766
_reflns_number_total 3786
_reflns_threshold_expression I>2\s(I)
_cod_data_source_file hb6738.cif
_cod_data_source_block I
_cod_database_code 2235015
_cod_database_fobs_code 2235015

loop_
_symmetry_equiv_pos_as_xyz
'x, y, z'
'x+1/2, -y+1/2, -z'
'-x, y+1/2, -z+1/2'
'-x+1/2, -y, z+1/2'

loop_
_atom_site_type_symbol
_atom_site_label
_atom_site_fract_x
_atom_site_fract_y
_atom_site_fract_z
_atom_site_U_iso_or_equiv
_atom_site_adp_type
_atom_site_calc_flag
_atom_site_refinement_flags
_atom_site_occupancy
_atom_site_symmetry_multiplicity
C C2 0.32699(15) 0.27923(12) 0.80027(10) 0.0186(3) Uani d . 1 1
C C3 0.26044(15) 0.37581(12) 0.76650(10) 0.0195(3) Uani d . 1 1
C C3A 0.33279(15) 0.39156(12) 0.68341(11) 0.0194(3) Uani d . 1 1
C C4 0.30763(17) 0.44534(13) 0.60975(11) 0.0229(4) Uani d . 1 1
C C5 0.39516(18) 0.44605(14) 0.54394(11) 0.0253(4) Uani d . 1 1
C C6 0.50732(17) 0.39574(14) 0.55266(12) 0.0246(4) Uani d . 1 1
C C7 0.53572(16) 0.34468(13) 0.62767(11) 0.0220(4) Uani d . 1 1
C C7A 0.44724(15) 0.34255(12) 0.69104(10) 0.0182(3) Uani d . 1 1
C C8 0.29907(16) 0.46075(12) 0.82645(11) 0.0211(4) Uani d . 1 1
C C9 0.34100(16) 0.44460(12) 0.90560(11) 0.0210(3) Uani d . 1 1
C C10 0.33551(16) 0.34357(13) 0.94788(11) 0.0214(3) Uani d . 1 1
C C12 0.28689(15) 0.16359(13) 0.91257(11) 0.0190(3) Uani d . 1 1
C C13 0.26417(14) 0.11484(12) 0.82818(10) 0.0187(3) Uani d . 1 1
C C15 0.27783(15) 0.12521(13) 0.99230(11) 0.0200(3) Uani d . 1 1
C C16 0.24075(15) 0.02576(13) 1.01914(10) 0.0204(3) Uani d . 1 1
C C18 0.18204(17) -0.13354(13) 1.01993(11) 0.0233(4) Uani d . 1 1
C C20 0.24315(17) -0.01288(13) 1.10109(11) 0.0231(3) Uani d . 1 1
C C21 0.11422(16) 0.36829(14) 0.75912(12) 0.0245(4) Uani d . 1 1
C C22 0.07620(17) 0.30327(15) 0.68323(13) 0.0292(4) Uani d . 1 1
C C23 -0.0179(2) 0.23927(19) 0.68053(16) 0.0467(6) Uani d . 1 1
H H23A -0.0694 0.2306 0.7293 0.056 Uiso calc R 1 1
H H23B -0.0341 0.2020 0.6299 0.056 Uiso calc R 1 1
C C24 0.06073(19) 0.47547(16) 0.74467(14) 0.0319(4) Uani d . 1 1
C C25 0.05692(16) 0.32850(15) 0.84208(12) 0.0281(4) Uani d . 1 1
H H25A -0.0330 0.3387 0.8407 0.042 Uiso calc R 1 1
H H25B 0.0921 0.3650 0.8908 0.042 Uiso calc R 1 1
H H25C 0.0750 0.2563 0.8478 0.042 Uiso calc R 1 1
C C26 0.38241(19) 0.61629(14) 0.92987(12) 0.0261(4) Uani d . 1 1
C C27 0.62470(18) 0.21991(16) 0.83731(13) 0.0304(4) Uani d . 1 1
N N1 0.45699(13) 0.29884(10) 0.77360(9) 0.0185(3) Uani d . 1 1
N N11 0.32034(13) 0.26396(10) 0.89240(9) 0.0194(3) Uani d . 1 1
N N14 0.28079(13) 0.18525(10) 0.76808(9) 0.0192(3) Uani d . 1 1
N N17 0.19945(13) -0.05261(11) 0.96885(9) 0.0211(3) Uani d . 1 1
N N19 0.20655(14) -0.11236(11) 1.10046(9) 0.0243(3) Uani d . 1 1
O O1 0.52932(11) 0.20898(8) 0.77451(8) 0.0220(3) Uani d . 1 1
O O9 0.38366(12) 0.51505(9) 0.96104(8) 0.0242(3) Uani d . 1 1
O O10 0.33924(13) 0.33375(10) 1.02538(8) 0.0297(3) Uani d . 1 1
O O13 0.23426(11) 0.02613(9) 0.81455(7) 0.0227(3) Uani d . 1 1
H H4 0.230(2) 0.4816(18) 0.6029(14) 0.036(6) Uiso d . 1 1
H H5 0.3779(19) 0.4836(16) 0.4900(13) 0.023(5) Uiso d . 1 1
H H6 0.5638(17) 0.3927(14) 0.5057(12) 0.015(4) Uiso d . 1 1
H H7 0.613(2) 0.3112(16) 0.6374(13) 0.026(5) Uiso d . 1 1
H H8 0.2979(17) 0.5235(15) 0.8010(12) 0.015(4) Uiso d . 1 1
H H14 0.284(2) 0.1668(17) 0.7172(15) 0.027(5) Uiso d . 1 1
H H15 0.3009(18) 0.1647(16) 1.0401(13) 0.021(5) Uiso d . 1 1
H H17 0.198(2) -0.0459(17) 0.9125(15) 0.029(5) Uiso d . 1 1
H H18 0.1494(17) -0.1977(14) 0.9977(12) 0.016(4) Uiso d . 1 1
H H20 0.269(2) 0.0184(16) 1.1564(14) 0.028(5) Uiso d . 1 1
H H22 0.118(3) 0.318(2) 0.6324(17) 0.050(7) Uiso d . 1 1
H H24A 0.095(2) 0.5062(18) 0.6938(15) 0.037(6) Uiso d . 1 1
H H24B 0.080(2) 0.522(2) 0.7904(16) 0.042(7) Uiso d . 1 1
H H24C -0.028(3) 0.4672(19) 0.7331(16) 0.045(7) Uiso d . 1 1
H H26A 0.4374(17) 0.6236(14) 0.8794(12) 0.015(4) Uiso d . 1 1
H H26B 0.412(2) 0.6584(18) 0.9782(16) 0.040(6) Uiso d . 1 1
H H26C 0.294(2) 0.6392(17) 0.9142(14) 0.029(5) Uiso d . 1 1
H H27A 0.676(2) 0.2766(19) 0.8265(15) 0.035(6) Uiso d . 1 1
H H27B 0.668(2) 0.1612(18) 0.8349(15) 0.033(6) Uiso d . 1 1
H H27C 0.590(2) 0.2315(17) 0.8929(14) 0.028(5) Uiso d . 1 1

loop_
_atom_site_aniso_label
_atom_site_aniso_U_11
_atom_site_aniso_U_22
_atom_site_aniso_U_33
_atom_site_aniso_U_12
_atom_site_aniso_U_13
_atom_site_aniso_U_23
C2 0.0247(8) 0.0158(7) 0.0153(8) -0.0008(6) -0.0003(6) -0.0016(6)
C3 0.0253(8) 0.0165(7) 0.0166(8) 0.0022(6) 0.0003(6) -0.0005(6)
C3A 0.0255(8) 0.0138(7) 0.0189(8) -0.0011(7) -0.0012(7) -0.0018(6)
C4 0.0291(9) 0.0183(8) 0.0213(8) 0.0007(7) -0.0043(7) 0.0012(7)
C5 0.0352(9) 0.0207(9) 0.0199(8) -0.0039(7) -0.0023(7) 0.0046(7)
C6 0.0305(9) 0.0223(9) 0.0210(8) -0.0057(7) 0.0028(7) 0.0005(7)
C7 0.0258(8) 0.0180(8) 0.0223(8) -0.0022(7) 0.0005(7) -0.0026(7)
C7A 0.0259(8) 0.0120(7) 0.0167(7) -0.0028(6) -0.0016(6) -0.0026(6)
C8 0.0273(8) 0.0132(8) 0.0229(9) 0.0008(6) 0.0041(7) -0.0003(7)
C9 0.0258(8) 0.0165(8) 0.0206(8) -0.0009(7) 0.0045(7) -0.0040(7)
C10 0.0286(8) 0.0174(8) 0.0181(8) -0.0010(7) 0.0014(7) -0.0034(6)
C12 0.0215(7) 0.0157(7) 0.0198(8) 0.0002(6) 0.0017(6) -0.0014(7)
C13 0.0209(7) 0.0170(8) 0.0181(8) 0.0009(6) -0.0005(6) 0.0001(6)
C15 0.0252(8) 0.0173(8) 0.0176(8) 0.0007(7) 0.0001(6) -0.0023(6)
C16 0.0241(8) 0.0191(8) 0.0179(8) -0.0003(7) 0.0006(6) -0.0021(7)
C18 0.0310(8) 0.0176(8) 0.0213(8) -0.0049(7) 0.0007(7) 0.0020(7)
C20 0.0306(8) 0.0199(8) 0.0190(8) -0.0018(7) 0.0005(7) 0.0003(7)
C21 0.0238(8) 0.0233(9) 0.0264(9) 0.0050(7) -0.0002(7) -0.0004(7)
C22 0.0275(9) 0.0345(10) 0.0257(9) 0.0009(8) -0.0031(8) -0.0011(8)
C23 0.0451(12) 0.0505(13) 0.0446(13) -0.0061(11) 0.0018(11) -0.0054(11)
C24 0.0290(10) 0.0293(10) 0.0374(11) 0.0085(8) 0.0022(8) 0.0036(10)
C25 0.0258(8) 0.0300(9) 0.0286(9) 0.0006(7) 0.0018(7) 0.0002(8)
C26 0.0373(10) 0.0160(9) 0.0250(9) -0.0044(8) 0.0029(8) -0.0023(7)
C27 0.0309(9) 0.0292(10) 0.0310(11) 0.0080(8) -0.0100(8) -0.0010(8)
N1 0.0244(7) 0.0121(6) 0.0189(7) 0.0027(5) 0.0004(6) 0.0024(5)
N11 0.0274(7) 0.0149(7) 0.0161(7) -0.0006(5) 0.0004(5) -0.0001(5)
N14 0.0280(7) 0.0152(7) 0.0145(7) -0.0004(5) -0.0012(5) -0.0016(5)
N17 0.0273(7) 0.0195(7) 0.0164(7) -0.0026(6) 0.0004(6) 0.0009(6)
N19 0.0329(7) 0.0188(7) 0.0211(7) -0.0022(6) 0.0019(6) 0.0027(6)
O1 0.0284(6) 0.0152(6) 0.0222(6) 0.0062(5) -0.0023(5) -0.0006(5)
O9 0.0369(6) 0.0156(6) 0.0202(6) -0.0040(5) 0.0016(5) -0.0021(5)
O10 0.0526(8) 0.0206(6) 0.0159(6) -0.0076(6) 0.0019(6) -0.0022(5)
O13 0.0340(6) 0.0157(6) 0.0184(6) -0.0052(5) -0.0009(5) -0.0011(5)

loop_
_atom_type_symbol
_atom_type_description
_atom_type_scat_dispersion_real
_atom_type_scat_dispersion_imag
_atom_type_scat_source
C C 0.0181 0.0091 'International Tables Vol C Tables 4.2.6.8 and 6.1.1.4'
H H 0.0000 0.0000 'International Tables Vol C Tables 4.2.6.8 and 6.1.1.4'
N N 0.0311 0.0180 'International Tables Vol C Tables 4.2.6.8 and 6.1.1.4'
O O 0.0492 0.0322 'International Tables Vol C Tables 4.2.6.8 and 6.1.1.4'

loop_
_geom_angle_atom_site_label_1
_geom_angle_atom_site_label_2
_geom_angle_atom_site_label_3
_geom_angle
_geom_angle_publ_flag
N1 O1 C27 108.47(12) ?
C9 O9 C26 115.18(13) ?
O1 N1 C2 111.62(12) ?
O1 N1 C7A 113.01(12) ?
C2 N1 C7A 104.88(12) ?
C2 N11 C10 120.79(14) ?
C2 N11 C12 111.34(13) ?
C10 N11 C12 127.64(14) ?
C2 N14 C13 113.94(14) ?
C2 N14 H14 125.3(16) ?
C13 N14 H14 118.2(16) ?
C16 N17 C18 107.78(14) ?
C16 N17 H17 120.0(15) ?
C18 N17 H17 131.7(15) ?
C18 N19 C20 105.57(15) ?
N1 C2 N11 110.39(13) n
N1 C2 N14 112.43(13) n
N1 C2 C3 101.31(12) n
N11 C2 N14 102.12(13) n
N11 C2 C3 115.23(13) n
N14 C2 C3 115.70(13) n
C2 C3 C3A 99.48(13) n
C2 C3 C8 105.75(13) n
C2 C3 C21 115.56(14) ?
C3A C3 C8 106.43(13) ?
C3A C3 C21 117.03(14) ?
C8 C3 C21 111.33(14) ?
C3 C3A C4 132.71(16) ?
C3 C3A C7A 108.31(14) ?
C4 C3A C7A 118.92(16) ?
C3A C4 C5 119.03(17) ?
C3A C4 H4 121.0(14) ?
C5 C4 H4 119.9(14) ?
C4 C5 C6 120.91(16) ?
C4 C5 H5 120.0(12) ?
C6 C5 H5 119.0(12) ?
C5 C6 C7 120.61(17) ?
C5 C6 H6 120.1(11) ?
C7 C6 H6 119.2(11) ?
C6 C7 C7A 117.74(16) ?
C6 C7 H7 123.6(13) ?
C7A C7 H7 118.6(13) ?
N1 C7A C3A 109.40(14) ?
N1 C7A C7 127.75(15) ?
C3A C7A C7 122.73(15) ?
C3 C8 C9 123.06(15) ?
C3 C8 H8 113.4(11) ?
C9 C8 H8 123.3(12) ?
O9 C9 C8 126.76(16) ?
O9 C9 C10 110.32(14) ?
C8 C9 C10 122.71(15) ?
O10 C10 N11 123.31(16) ?
O10 C10 C9 122.29(15) ?
N11 C10 C9 114.34(14) ?
N11 C12 C13 104.59(13) ?
N11 C12 C15 125.37(16) ?
C13 C12 C15 130.04(15) ?
O13 C13 N14 125.21(15) ?
O13 C13 C12 127.39(15) ?
N14 C13 C12 107.39(13) ?
C12 C15 C16 129.35(16) ?
C12 C15 H15 120.2(13) ?
C16 C15 H15 110.4(13) ?
N17 C16 C15 127.83(15) ?
N17 C16 C20 104.91(14) ?
C15 C16 C20 127.23(16) ?
N17 C18 N19 111.65(15) ?
N17 C18 H18 121.8(11) ?
N19 C18 H18 126.4(11) ?
N19 C20 C16 110.06(15) ?
N19 C20 H20 118.9(12) ?
C16 C20 H20 131.0(12) ?
C3 C21 C22 111.13(14) ?
C3 C21 C25 111.21(14) ?
C3 C21 C24 108.89(15) ?
C22 C21 C24 107.71(15) ?
C22 C21 C25 110.94(15) ?
C24 C21 C25 106.77(15) ?
C21 C22 C23 126.4(2) ?
C21 C22 H22 114.8(17) ?
C23 C22 H22 118.2(17) ?
C22 C23 H23A 120.0 ?
C22 C23 H23B 120.0 ?
H23A C23 H23B 120.0 ?
C21 C24 H24A 111.4(14) ?
C21 C24 H24B 113.5(15) ?
H24A C24 H24B 104.9(19) ?
C21 C24 H24C 106.7(15) ?
H24A C24 H24C 105(2) ?
H24B C24 H24C 115(2) ?
C21 C25 H25A 109.5 ?
C21 C25 H25B 109.5 ?
C21 C25 H25C 109.5 ?
H25A C25 H25B 109.5 ?
H25A C25 H25C 109.5 ?
H25B C25 H25C 109.5 ?
O9 C26 H26A 111.0(11) ?
O9 C26 H26B 105.4(14) ?
O9 C26 H26C 111.6(13) ?
H26A C26 H26B 111.1(18) ?
H26A C26 H26C 109.5(16) ?
H26B C26 H26C 108.2(19) ?
O1 C27 H27A 112.0(14) ?
O1 C27 H27B 104.8(14) ?
O1 C27 H27C 111.2(13) ?
H27A C27 H27B 112.0(19) ?
H27A C27 H27C 105.0(19) ?
H27B C27 H27C 112.0(19) ?

loop_
_geom_bond_atom_site_label_1
_geom_bond_atom_site_label_2
_geom_bond_distance
_geom_bond_publ_flag
O1 N1 1.4233(17) n
O1 C27 1.430(2) ?
O9 C9 1.354(2) ?
O9 C26 1.427(2) ?
O10 C10 1.220(2) ?
O13 C13 1.237(2) ?
N1 C2 1.486(2) n
N1 C7A 1.419(2) n
N11 C2 1.457(2) n
N11 C10 1.375(2) n
N11 C12 1.413(2) n
N14 C2 1.432(2) n
N14 C13 1.336(2) n
N17 C16 1.377(2) ?
N17 C18 1.350(2) ?
N19 C18 1.317(2) ?
N19 C20 1.376(2) ?
N14 H14 0.83(2) ?
N17 H17 0.89(2) ?
C2 C3 1.559(2) ?
C3 C3A 1.531(2) ?
C3 C8 1.523(2) ?
C3 C21 1.585(2) ?
C3A C4 1.382(2) ?
C3A C7A 1.400(2) ?
C4 C5 1.397(3) ?
C5 C6 1.388(3) ?
C6 C7 1.389(3) ?
C7 C7A 1.377(2) ?
C8 C9 1.336(2) n
C9 C10 1.494(2) ?
C12 C13 1.490(2) ?
C12 C15 1.350(2) n
C15 C16 1.439(2) ?
C16 C20 1.381(2) n
C21 C22 1.523(3) ?
C21 C24 1.549(3) ?
C21 C25 1.531(2) ?
C22 C23 1.324(3) n
C4 H4 0.97(3) ?
C5 H5 1.00(2) ?
C6 H6 0.955(19) ?
C7 H7 0.95(2) ?
C8 H8 0.92(2) ?
C15 H15 0.95(2) ?
C18 H18 0.984(19) ?
C20 H20 1.00(2) ?
C22 H22 0.93(3) ?
C23 H23A 0.9500 ?
C23 H23B 0.9500 ?
C24 H24A 0.97(2) ?
C24 H24B 0.97(3) ?
C24 H24C 0.98(3) ?
C25 H25A 0.9800 ?
C25 H25B 0.9800 ?
C25 H25C 0.9800 ?
C26 H26A 0.993(19) ?
C26 H26B 0.99(2) ?
C26 H26C 1.03(2) ?
C27 H27A 0.95(2) ?
C27 H27B 0.91(2) ?
C27 H27C 0.96(2) ?

loop_
_geom_hbond_atom_site_label_D
_geom_hbond_atom_site_label_H
_geom_hbond_atom_site_label_A
_geom_hbond_site_symmetry_A
_geom_hbond_distance_DH
_geom_hbond_distance_HA
_geom_hbond_distance_DA
_geom_hbond_angle_DHA
N17 H17 O13 . 0.89(2) 1.85(2) 2.6562(19) 151(2)
N14 H14 N19 4_554 0.83(2) 1.97(2) 2.798(2) 175(2)
C4 H4 O9 4_564 0.97(2) 2.54(2) 3.154(2) 121.5(16)
C20 H20 O13 4_555 1.00(2) 2.54(2) 3.353(2) 137.9(16)
C24 H24C O13 3_556 0.98(3) 2.47(3) 3.382(2) 154(2)

loop_
_geom_torsion_atom_site_label_1
_geom_torsion_atom_site_label_2
_geom_torsion_atom_site_label_3
_geom_torsion_atom_site_label_4
_geom_torsion
_geom_torsion_publ_flag
C2 N1 O1 C27 -116.05(15) n
C7A N1 O1 C27 126.02(15) n
C8 C9 O9 C26 0.1(2) n
C10 C9 O9 C26 -174.67(15) n
C3 C21 C22 C23 142.1(2) n
C24 C21 C22 C23 -98.7(2) n
C25 C21 C22 C23 17.8(3) n
N14 C2 C3 C8 164.60(14) ?
N11 C2 C3 C8 45.63(18) ?
N1 C2 C3 C8 -73.52(15) ?
N14 C2 C3 C3A -85.22(16) ?
N11 C2 C3 C3A 155.80(14) ?
N1 C2 C3 C3A 36.66(15) ?
N14 C2 C3 C21 41.0(2) ?
N11 C2 C3 C21 -78.00(18) ?
N1 C2 C3 C21 162.85(14) ?
C8 C3 C3A C4 -89.6(2) ?
C2 C3 C3A C4 160.80(18) ?
C21 C3 C3A C4 35.6(3) ?
C8 C3 C3A C7A 87.46(16) ?
C2 C3 C3A C7A -22.17(16) ?
C21 C3 C3A C7A -147.36(14) ?
C7A C3A C4 C5 2.4(2) ?
C3 C3A C4 C5 179.14(17) ?
C3A C4 C5 C6 -1.6(3) ?
C4 C5 C6 C7 -0.9(3) ?
C5 C6 C7 C7A 2.5(3) ?
C6 C7 C7A C3A -1.7(2) ?
C6 C7 C7A N1 -177.36(15) ?
C4 C3A C7A C7 -0.7(2) ?
C3 C3A C7A C7 -178.25(15) ?
C4 C3A C7A N1 175.62(15) ?
C3 C3A C7A N1 -1.89(17) ?
C3A C3 C8 C9 -126.85(17) ?
C2 C3 C8 C9 -21.7(2) ?
C21 C3 C8 C9 104.56(19) ?
C3 C8 C9 O9 176.00(16) ?
C3 C8 C9 C10 -9.9(3) ?
C8 C9 C10 O10 -158.30(18) ?
O9 C9 C10 O10 16.7(2) ?
C8 C9 C10 N11 18.9(2) ?
O9 C9 C10 N11 -166.11(14) ?
C15 C12 C13 O13 -1.8(3) ?
N11 C12 C13 O13 178.90(15) ?
C15 C12 C13 N14 177.59(17) ?
N11 C12 C13 N14 -1.72(17) ?
N11 C12 C15 C16 177.70(16) ?
C13 C12 C15 C16 -1.5(3) ?
C12 C15 C16 N17 -3.6(3) ?
C12 C15 C16 C20 173.90(17) ?
N17 C16 C20 N19 1.06(19) ?
C15 C16 C20 N19 -176.90(16) ?
C8 C3 C21 C22 165.31(14) ?
C3A C3 C21 C22 42.6(2) ?
C2 C3 C21 C22 -74.04(19) ?
C8 C3 C21 C25 -70.57(19) ?
C3A C3 C21 C25 166.75(14) ?
C2 C3 C21 C25 50.1(2) ?
C8 C3 C21 C24 46.82(19) ?
C3A C3 C21 C24 -75.86(19) ?
C2 C3 C21 C24 167.47(15) ?
C7 C7A N1 O1 -35.1(2) ?
C3A C7A N1 O1 148.75(13) ?
C7 C7A N1 C2 -156.93(16) ?
C3A C7A N1 C2 26.94(16) ?
N14 C2 N1 C7A 84.27(15) ?
N11 C2 N1 C7A -162.41(12) ?
C3 C2 N1 C7A -39.85(15) ?
N14 C2 N1 O1 -38.44(17) ?
N11 C2 N1 O1 74.88(16) ?
C3 C2 N1 O1 -162.57(12) ?
O10 C10 N11 C12 11.2(3) ?
C9 C10 N11 C12 -165.97(16) ?
O10 C10 N11 C2 -174.82(17) ?
C9 C10 N11 C2 8.0(2) ?
C15 C12 N11 C10 -8.3(3) ?
C13 C12 N11 C10 171.09(15) ?
C15 C12 N11 C2 177.29(16) ?
C13 C12 N11 C2 -3.37(17) ?
N14 C2 N11 C10 -168.15(14) ?
N1 C2 N11 C10 72.10(18) ?
C3 C2 N11 C10 -41.9(2) ?
N14 C2 N11 C12 6.74(17) ?
N1 C2 N11 C12 -113.01(14) ?
C3 C2 N11 C12 133.00(14) ?
O13 C13 N14 C2 -174.18(15) ?
C12 C13 N14 C2 6.41(18) ?
N11 C2 N14 C13 -8.14(18) ?
N1 C2 N14 C13 110.17(15) ?
C3 C2 N14 C13 -134.10(15) ?
N19 C18 N17 C16 1.5(2) ?
C20 C16 N17 C18 -1.49(18) ?
C15 C16 N17 C18 176.46(16) ?
N17 C18 N19 C20 -0.8(2) ?
C16 C20 N19 C18 -0.2(2) ?

loop_
_cod_related_entry_id
_cod_related_entry_database
_cod_related_entry_code
1 ChemSpider 30657756
